data_2214604
loop_
_publ_author_name
'Zhang, Xiangdong'
'Ge, Chunhua'
'Zhang, Xiaoyan'
'Guo, Ya'nan'
'Liu, Qitao'

_publ_section_title
;Bis[nitratobis(pentafluorobenzoato)(1,10-phenanthroline-\k^2^<i>N,N</i>')manganese(II)]
 dinitratobis(1,10-phenanthroline-\k^2^<i>N</i>,<i>N</i>')manganese(II)
;
_journal_coeditor_code CV2276
_journal_issue 8
_journal_name_full 'Acta Crystallographica Section E'
_journal_page_first m2237
_journal_page_last m2238
_journal_paper_doi 10.1107/S160053680703557X
_journal_volume 63
_journal_year 2007
_chemical_formula_iupac '[Mn (C7 F5 O2) (N O3) (C12 H8 N2)2 ]2, [Mn (N O3 )2 (C12 H8 N2 )2]'
_chemical_formula_moiety '2(C31 H16 F5 Mn N5 O5), C24 H16 Mn N6 O6 '
_chemical_formula_sum 'C86 H48 F10 Mn3 N16 O16'
_chemical_formula_weight 1916.22
_chemical_name_systematic
;
Bis[bis(1,10-phenanthroline-\k^2^<i>N,N</i>')\
(pentafluorobenzenecarboxylato)nitratomanganese(II)]
[bis(1,10-phenanthroline-\k^2^N,N')dinitratomanganese(II)]
;
_space_group_IT_number 15
_symmetry_cell_setting monoclinic
_symmetry_space_group_name_Hall '-C 2yc'
_symmetry_space_group_name_H-M 'C 1 2/c 1'
_atom_sites_solution_hydrogens geom
_atom_sites_solution_primary direct
_atom_sites_solution_secondary difmap
_audit_creation_method SHELXL-97
_cell_angle_alpha 90.00
_cell_angle_beta 110.7560(10)
_cell_angle_gamma 90.00
_cell_formula_units_Z 4
_cell_length_a 45.889(3)
_cell_length_b 10.1112(6)
_cell_length_c 17.7948(10)
_cell_measurement_reflns_used 749
_cell_measurement_temperature 295(2)
_cell_measurement_theta_max 22.71
_cell_measurement_theta_min 2.56
_cell_volume 7720.8(8)
_computing_cell_refinement 'SAINT (Bruker, 2001)'
_computing_data_collection 'SMART (Bruker, 2001)'
_computing_data_reduction SAINT
_computing_molecular_graphics 'Bruker SHELXTL (Bruker, 2001)'
_computing_publication_material SHELXL97
_computing_structure_refinement 'SHELXL97 (Sheldrick, 1997)'
_computing_structure_solution 'SHELXS97 (Sheldrick, 1997)'
_diffrn_ambient_temperature 293(2)
_diffrn_measured_fraction_theta_full 0.994
_diffrn_measured_fraction_theta_max 0.994
_diffrn_measurement_device_type 'CCD area-detector'
_diffrn_measurement_method 'phi and omega scans'
_diffrn_radiation_monochromator graphite
_diffrn_radiation_source 'fine-focus sealed tube'
_diffrn_radiation_type MoK\a
_diffrn_radiation_wavelength 0.71073
_diffrn_reflns_av_R_equivalents 0.0273
_diffrn_reflns_av_sigmaI/netI 0.0328
_diffrn_reflns_limit_h_max 56
_diffrn_reflns_limit_h_min -52
_diffrn_reflns_limit_k_max 12
_diffrn_reflns_limit_k_min -11
_diffrn_reflns_limit_l_max 21
_diffrn_reflns_limit_l_min -19
_diffrn_reflns_number 21136
_diffrn_reflns_theta_full 26.05
_diffrn_reflns_theta_max 26.05
_diffrn_reflns_theta_min 1.90
_diffrn_standards_decay_% 0
_diffrn_standards_interval_count 44
_diffrn_standards_number 8
_exptl_absorpt_coefficient_mu 0.592
_exptl_absorpt_correction_T_max 0.933
_exptl_absorpt_correction_T_min 0.911
_exptl_absorpt_correction_type multi-scan
_exptl_absorpt_process_details '(SADABS; Sheldrick, 1996)'
_exptl_crystal_colour yellow
_exptl_crystal_density_diffrn 1.649
_exptl_crystal_density_method 'not measured'
_exptl_crystal_description block
_exptl_crystal_F_000 3876
_exptl_crystal_size_max 0.15
_exptl_crystal_size_mid 0.12
_exptl_crystal_size_min 0.10
_refine_diff_density_max 0.480
_refine_diff_density_min -0.254
_refine_ls_extinction_method none
_refine_ls_goodness_of_fit_ref 1.025
_refine_ls_hydrogen_treatment constr
_refine_ls_matrix_type full
_refine_ls_number_parameters 591
_refine_ls_number_reflns 7585
_refine_ls_number_restraints 0
_refine_ls_restrained_S_all 1.025
_refine_ls_R_factor_all 0.0518
_refine_ls_R_factor_gt 0.0391
_refine_ls_shift/su_max 0.001
_refine_ls_shift/su_mean 0.000
_refine_ls_structure_factor_coef Fsqd
_refine_ls_weighting_details 'calc w=1/[\s^2^(Fo^2^)+(0.0449P)^2^+5.7994P] where P=(Fo^2^+2Fc^2^)/3'
_refine_ls_weighting_scheme calc
_refine_ls_wR_factor_gt 0.0902
_refine_ls_wR_factor_ref 0.0968
_reflns_number_gt 6126
_reflns_number_total 7585
_reflns_threshold_expression >2\s(I)
_cod_data_source_file cv2276.cif
_cod_data_source_block I
_cod_original_sg_symbol_Hall -C2yc
_cod_original_sg_symbol_H-M C2/c
_cod_database_code 2214604
_cod_database_fobs_code 2214604

loop_
_symmetry_equiv_pos_as_xyz
'x, y, z'
'-x, y, -z+1/2'
'x+1/2, y+1/2, z'
'-x+1/2, y+1/2, -z+1/2'
'-x, -y, -z'
'x, -y, z-1/2'
'-x+1/2, -y+1/2, -z'
'x+1/2, -y+1/2, z-1/2'

loop_
_atom_site_type_symbol
_atom_site_label
_atom_site_fract_x
_atom_site_fract_y
_atom_site_fract_z
_atom_site_U_iso_or_equiv
_atom_site_adp_type
_atom_site_calc_flag
_atom_site_refinement_flags
_atom_site_occupancy
C C43 0.03336(6) 1.1563(2) 0.50464(15) 0.0444(6) Uani d . 1
H H43 0.0310 1.2245 0.5371 0.053 Uiso calc R 1
C C42 0.00697(6) 1.1132(2) 0.43748(13) 0.0350(5) Uani d . 1
Mn Mn1 0.148454(7) 0.35412(3) 0.382044(19) 0.02757(10) Uani d . 1
N N5 0.16267(4) 0.14679(19) 0.50756(12) 0.0356(4) Uani d . 1
O O3 0.17706(4) 0.20487(16) 0.46679(9) 0.0402(4) Uani d . 1
F F1 0.20011(3) 0.17676(16) 0.25519(10) 0.0578(4) Uani d . 1
F F3 0.24872(4) -0.14013(16) 0.45045(10) 0.0661(5) Uani d . 1
F F4 0.19236(4) -0.21137(16) 0.45704(10) 0.0672(5) Uani d . 1
O O5 0.17547(4) 0.05628(17) 0.55339(10) 0.0480(4) Uani d . 1
O O2 0.13379(4) 0.22998(16) 0.28005(9) 0.0380(4) Uani d . 1
N N4 0.15013(4) 0.48379(18) 0.48769(10) 0.0311(4) Uani d . 1
N N1 0.19547(4) 0.42421(18) 0.37690(11) 0.0321(4) Uani d . 1
F F5 0.14027(4) -0.08701(17) 0.36266(10) 0.0622(4) Uani d . 1
N N3 0.09923(4) 0.37216(18) 0.37779(11) 0.0330(4) Uani d . 1
N N2 0.13914(4) 0.53424(17) 0.29593(10) 0.0300(4) Uani d . 1
C C1 0.13860(5) 0.1196(2) 0.25465(13) 0.0343(5) Uani d . 1
C C11 0.22118(5) 0.5765(2) 0.31515(13) 0.0351(5) Uani d . 1
C C2 0.16855(5) 0.0482(2) 0.30657(13) 0.0322(5) Uani d . 1
C C5 0.22249(6) -0.0790(2) 0.40499(15) 0.0434(6) Uani d . 1
C C31 0.09537(5) 0.4385(2) 0.43976(13) 0.0314(5) Uani d . 1
C C4 0.22417(6) 0.0196(3) 0.35357(16) 0.0459(6) Uani d . 1
C C23 0.06602(6) 0.4514(2) 0.44829(15) 0.0406(6) Uani d . 1
C C19 0.19443(5) 0.5265(2) 0.32645(12) 0.0302(5) Uani d . 1
C C14 0.16242(5) 0.6912(2) 0.23027(13) 0.0344(5) Uani d . 1
C C30 0.12250(5) 0.4971(2) 0.49869(13) 0.0308(5) Uani d . 1
C C15 0.13288(6) 0.7456(2) 0.19022(14) 0.0422(6) Uani d . 1
H H15 0.1305 0.8162 0.1551 0.051 Uiso calc R 1
C C3 0.19740(6) 0.0817(2) 0.30517(14) 0.0394(6) Uani d . 1
C C18 0.16441(5) 0.5852(2) 0.28339(12) 0.0288(5) Uani d . 1
O O1 0.12288(5) 0.06588(19) 0.19263(11) 0.0615(6) Uani d . 1
C C17 0.11156(5) 0.5883(2) 0.25586(13) 0.0365(5) Uani d . 1
H H17 0.0941 0.5534 0.2635 0.044 Uiso calc R 1
C C8 0.22307(5) 0.3704(2) 0.41628(15) 0.0400(6) Uani d . 1
H H8 0.2239 0.3001 0.4507 0.048 Uiso calc R 1
F F2 0.25214(3) 0.05384(19) 0.35069(12) 0.0786(6) Uani d . 1
C C7 0.16769(6) -0.0508(2) 0.35868(14) 0.0390(6) Uani d . 1
C C25 0.08929(7) 0.5742(3) 0.57119(17) 0.0528(8) Uani d . 1
H H25 0.0872 0.6184 0.6149 0.063 Uiso calc R 1
C C6 0.19429(6) -0.1149(2) 0.40790(14) 0.0427(6) Uani d . 1
C C13 0.19028(6) 0.7384(2) 0.22008(14) 0.0408(6) Uani d . 1
H H13 0.1890 0.8077 0.1847 0.049 Uiso calc R 1
C C28 0.17431(7) 0.6064(3) 0.60876(15) 0.0528(7) Uani d . 1
H H28 0.1924 0.6423 0.6455 0.063 Uiso calc R 1
C C29 0.17518(6) 0.5374(2) 0.54133(14) 0.0402(6) Uani d . 1
H H29 0.1942 0.5290 0.5340 0.048 Uiso calc R 1
O O4 0.13659(4) 0.1855(2) 0.50111(15) 0.0706(7) Uani d . 1
C C21 0.04466(6) 0.3249(3) 0.32733(18) 0.0506(7) Uani d . 1
H H21 0.0278 0.2854 0.2879 0.061 Uiso calc R 1
C C24 0.06391(7) 0.5208(3) 0.51567(17) 0.0512(7) Uani d . 1
H H24 0.0446 0.5294 0.5215 0.061 Uiso calc R 1
C C10 0.24987(5) 0.5164(3) 0.35839(15) 0.0437(6) Uani d . 1
H H10 0.2681 0.5466 0.3526 0.052 Uiso calc R 1
C C27 0.14646(7) 0.6202(2) 0.61980(15) 0.0517(7) Uani d . 1
H H27 0.1455 0.6665 0.6640 0.062 Uiso calc R 1
C C26 0.11950(6) 0.5648(2) 0.56462(14) 0.0407(6) Uani d . 1
C C22 0.04045(6) 0.3911(3) 0.38896(18) 0.0490(7) Uani d . 1
H H22 0.0207 0.3968 0.3921 0.059 Uiso calc R 1
C C16 0.10750(6) 0.6942(2) 0.20318(15) 0.0437(6) Uani d . 1
H H16 0.0878 0.7295 0.1771 0.052 Uiso calc R 1
C C9 0.25084(5) 0.4131(3) 0.40909(16) 0.0464(6) Uani d . 1
H H9 0.2696 0.3723 0.4381 0.056 Uiso calc R 1
C C12 0.21817(6) 0.6845(2) 0.26066(15) 0.0406(6) Uani d . 1
H H12 0.2359 0.7178 0.2533 0.049 Uiso calc R 1
C C20 0.07433(5) 0.3166(3) 0.32369(15) 0.0420(6) Uani d . 1
H H20 0.0769 0.2700 0.2814 0.050 Uiso calc R 1
Mn Mn2 0.0000 0.80281(5) 0.2500 0.03132(13) Uani d S 1
N N6 0.04381(4) 0.85364(18) 0.35662(10) 0.0313(4) Uani d . 1
O O7 0.03107(5) 0.64739(19) 0.23530(11) 0.0595(5) Uani d . 1
N N7 -0.01335(4) 0.96512(17) 0.32351(10) 0.0306(4) Uani d . 1
N N8 0.02222(5) 0.5963(2) 0.16596(12) 0.0380(5) Uani d . 1
C C36 0.04087(5) 0.9521(2) 0.40558(12) 0.0284(5) Uani d . 1
O O6 0.03469(4) 0.49363(19) 0.15545(11) 0.0558(5) Uani d . 1
C C38 -0.04137(5) 1.0173(2) 0.30939(14) 0.0377(5) Uani d . 1
H H38 -0.0580 0.9855 0.2659 0.045 Uiso calc R 1
C C41 0.01066(5) 1.0118(2) 0.38751(12) 0.0289(5) Uani d . 1
O O8 0.00093(5) 0.65110(19) 0.11162(12) 0.0600(5) Uani d . 1
C C39 -0.04727(6) 1.1173(2) 0.35620(15) 0.0429(6) Uani d . 1
H H39 -0.0673 1.1501 0.3443 0.051 Uiso calc R 1
C C35 0.06611(5) 0.9952(2) 0.47287(13) 0.0344(5) Uani d . 1
C C33 0.09753(5) 0.8308(2) 0.44203(14) 0.0387(6) Uani d . 1
H H33 0.1164 0.7866 0.4530 0.046 Uiso calc R 1
C C34 0.09500(5) 0.9304(2) 0.49049(14) 0.0397(6) Uani d . 1
H H34 0.1121 0.9557 0.5348 0.048 Uiso calc R 1
C C40 -0.02308(6) 1.1661(2) 0.41972(15) 0.0411(6) Uani d . 1
H H40 -0.0264 1.2339 0.4510 0.049 Uiso calc R 1
C C32 0.07157(5) 0.7955(2) 0.37567(14) 0.0372(5) Uani d . 1
H H32 0.0737 0.7275 0.3428 0.045 Uiso calc R 1
C C37 0.06136(6) 1.0997(3) 0.52117(15) 0.0454(6) Uani d . 1
H H37 0.0781 1.1293 0.5652 0.055 Uiso calc R 1

loop_
_atom_site_aniso_label
_atom_site_aniso_U_11
_atom_site_aniso_U_22
_atom_site_aniso_U_33
_atom_site_aniso_U_12
_atom_site_aniso_U_13
_atom_site_aniso_U_23
C43 0.0645(18) 0.0331(13) 0.0360(14) -0.0094(12) 0.0181(13) -0.0101(11)
C42 0.0496(14) 0.0262(12) 0.0315(12) -0.0034(10) 0.0173(11) 0.0023(9)
Mn1 0.02432(17) 0.03202(19) 0.02553(18) 0.00347(13) 0.00780(14) -0.00017(14)
N5 0.0316(10) 0.0351(11) 0.0360(11) -0.0004(8) 0.0070(9) 0.0012(9)
O3 0.0455(10) 0.0439(10) 0.0354(9) 0.0075(8) 0.0195(8) 0.0093(7)
F1 0.0483(9) 0.0644(10) 0.0637(10) 0.0076(7) 0.0233(8) 0.0350(8)
F3 0.0537(10) 0.0632(11) 0.0679(11) 0.0216(8) 0.0049(8) 0.0263(9)
F4 0.0812(12) 0.0574(10) 0.0641(11) 0.0053(9) 0.0272(9) 0.0313(9)
O5 0.0457(10) 0.0475(11) 0.0469(10) 0.0054(8) 0.0116(8) 0.0192(9)
O2 0.0412(9) 0.0375(9) 0.0308(8) 0.0103(7) 0.0073(7) -0.0034(7)
N4 0.0330(10) 0.0301(10) 0.0286(10) -0.0011(8) 0.0089(8) -0.0003(8)
N1 0.0291(10) 0.0373(11) 0.0285(10) 0.0060(8) 0.0085(8) 0.0065(8)
F5 0.0506(9) 0.0743(11) 0.0693(11) -0.0065(8) 0.0304(8) 0.0169(9)
N3 0.0292(10) 0.0359(11) 0.0325(10) 0.0018(8) 0.0092(8) -0.0002(8)
N2 0.0295(10) 0.0309(10) 0.0273(9) 0.0054(8) 0.0072(8) -0.0004(8)
C1 0.0360(13) 0.0359(13) 0.0301(12) 0.0048(10) 0.0104(10) 0.0006(10)
C11 0.0359(12) 0.0376(13) 0.0334(12) -0.0011(10) 0.0143(10) 0.0005(10)
C2 0.0373(12) 0.0313(12) 0.0278(11) 0.0031(9) 0.0112(10) -0.0024(9)
C5 0.0393(14) 0.0418(14) 0.0439(14) 0.0129(11) 0.0081(12) 0.0099(12)
C31 0.0337(12) 0.0283(12) 0.0355(12) 0.0085(9) 0.0162(10) 0.0085(9)
C4 0.0353(13) 0.0489(16) 0.0535(16) 0.0060(11) 0.0156(12) 0.0111(13)
C23 0.0410(14) 0.0362(13) 0.0537(16) 0.0143(10) 0.0279(13) 0.0191(11)
C19 0.0317(11) 0.0324(12) 0.0261(11) 0.0021(9) 0.0096(9) -0.0016(9)
C14 0.0434(13) 0.0289(12) 0.0282(12) 0.0011(10) 0.0096(10) -0.0009(9)
C30 0.0412(13) 0.0254(11) 0.0288(11) 0.0084(9) 0.0160(10) 0.0064(9)
C15 0.0524(15) 0.0309(13) 0.0374(14) 0.0069(11) 0.0087(12) 0.0076(10)
C3 0.0423(14) 0.0368(13) 0.0404(14) 0.0067(11) 0.0160(11) 0.0114(11)
C18 0.0332(12) 0.0288(11) 0.0231(11) 0.0037(9) 0.0082(9) -0.0021(9)
O1 0.0604(12) 0.0545(12) 0.0471(11) 0.0161(9) -0.0088(9) -0.0188(9)
C17 0.0319(12) 0.0378(13) 0.0359(13) 0.0058(10) 0.0074(10) 0.0004(10)
C8 0.0307(12) 0.0469(15) 0.0404(14) 0.0089(10) 0.0102(11) 0.0133(11)
F2 0.0366(9) 0.0964(14) 0.1034(15) 0.0115(9) 0.0254(9) 0.0439(12)
C7 0.0411(13) 0.0395(14) 0.0407(14) -0.0038(11) 0.0197(11) 0.0004(11)
C25 0.084(2) 0.0431(16) 0.0484(16) 0.0265(15) 0.0448(17) 0.0127(13)
C6 0.0580(16) 0.0335(13) 0.0353(13) 0.0063(11) 0.0147(12) 0.0108(11)
C13 0.0539(16) 0.0335(13) 0.0343(13) -0.0037(11) 0.0147(12) 0.0042(10)
C28 0.0695(19) 0.0415(15) 0.0361(14) -0.0066(13) 0.0049(13) -0.0088(12)
C29 0.0427(14) 0.0392(14) 0.0336(13) -0.0050(11) 0.0072(11) -0.0028(11)
O4 0.0381(11) 0.0547(12) 0.124(2) 0.0078(9) 0.0341(12) 0.0272(12)
C21 0.0274(13) 0.0558(17) 0.0612(18) -0.0029(11) 0.0064(13) 0.0067(14)
C24 0.0591(17) 0.0503(16) 0.0605(18) 0.0258(14) 0.0413(16) 0.0223(14)
C10 0.0313(13) 0.0544(16) 0.0478(15) -0.0014(11) 0.0170(11) 0.0052(12)
C27 0.087(2) 0.0359(15) 0.0313(14) 0.0082(14) 0.0200(14) -0.0031(11)
C26 0.0638(17) 0.0294(12) 0.0341(13) 0.0143(11) 0.0237(13) 0.0081(10)
C22 0.0269(13) 0.0486(16) 0.075(2) 0.0094(11) 0.0216(13) 0.0240(14)
C16 0.0406(14) 0.0396(14) 0.0417(14) 0.0113(11) 0.0031(11) 0.0058(11)
C9 0.0276(12) 0.0595(17) 0.0502(16) 0.0083(11) 0.0113(11) 0.0133(13)
C12 0.0441(14) 0.0401(14) 0.0416(14) -0.0065(11) 0.0201(12) 0.0003(11)
C20 0.0304(12) 0.0490(15) 0.0407(14) -0.0030(11) 0.0053(11) 0.0004(11)
Mn2 0.0355(3) 0.0298(3) 0.0232(2) 0.000 0.0037(2) 0.000
N6 0.0331(10) 0.0339(10) 0.0242(9) 0.0018(8) 0.0070(8) -0.0002(8)
O7 0.0690(13) 0.0547(12) 0.0433(11) 0.0116(10) 0.0054(10) -0.0206(9)
N7 0.0325(10) 0.0291(10) 0.0272(10) 0.0013(8) 0.0069(8) 0.0027(8)
N8 0.0367(11) 0.0407(12) 0.0383(12) -0.0083(9) 0.0154(10) -0.0039(10)
C36 0.0342(12) 0.0276(11) 0.0226(11) -0.0038(9) 0.0089(9) 0.0030(9)
O6 0.0485(11) 0.0610(12) 0.0629(12) 0.0015(9) 0.0261(10) -0.0249(10)
C38 0.0345(13) 0.0400(13) 0.0352(13) 0.0024(10) 0.0083(10) 0.0050(11)
C41 0.0356(12) 0.0260(11) 0.0251(11) -0.0035(9) 0.0109(9) 0.0030(9)
O8 0.0557(12) 0.0597(13) 0.0520(12) -0.0066(10) 0.0036(10) 0.0132(10)
C39 0.0430(14) 0.0416(14) 0.0473(15) 0.0133(11) 0.0201(12) 0.0102(12)
C35 0.0387(13) 0.0362(13) 0.0257(11) -0.0110(10) 0.0081(10) 0.0016(10)
C33 0.0313(12) 0.0459(15) 0.0367(13) 0.0023(10) 0.0096(11) 0.0144(11)
C34 0.0341(13) 0.0469(15) 0.0306(12) -0.0117(11) 0.0023(10) 0.0060(11)
C40 0.0584(16) 0.0311(13) 0.0402(14) 0.0072(11) 0.0254(13) 0.0033(10)
C32 0.0380(13) 0.0415(14) 0.0320(12) 0.0055(10) 0.0121(11) 0.0037(10)
C37 0.0518(16) 0.0429(15) 0.0338(13) -0.0139(12) 0.0057(12) -0.0099(11)

loop_
_atom_type_symbol
_atom_type_description
_atom_type_scat_dispersion_real
_atom_type_scat_dispersion_imag
_atom_type_scat_source
C C 0.0033 0.0016 'International Tables Vol C Tables 4.2.6.8 and 6.1.1.4'
H H 0.0000 0.0000 'International Tables Vol C Tables 4.2.6.8 and 6.1.1.4'
N N 0.0061 0.0033 'International Tables Vol C Tables 4.2.6.8 and 6.1.1.4'
O O 0.0106 0.0060 'International Tables Vol C Tables 4.2.6.8 and 6.1.1.4'
F F 0.0171 0.0103 'International Tables Vol C Tables 4.2.6.8 and 6.1.1.4'
Mn Mn 0.3368 0.7283 'International Tables Vol C Tables 4.2.6.8 and 6.1.1.4'

loop_
_geom_angle_atom_site_label_1
_geom_angle_atom_site_label_2
_geom_angle_atom_site_label_3
_geom_angle_site_symmetry_1
_geom_angle_site_symmetry_3
_geom_angle
C37 C43 C42 . . 120.9(2)
C37 C43 H43 . . 119.6
C42 C43 H43 . . 119.6
C41 C42 C40 . . 117.6(2)
C41 C42 C43 . . 119.5(2)
C40 C42 C43 . . 122.8(2)
O2 Mn1 O3 . . 96.43(6)
O2 Mn1 N3 . . 90.51(6)
O3 Mn1 N3 . . 115.29(6)
O2 Mn1 N4 . . 164.15(6)
O3 Mn1 N4 . . 89.52(6)
N3 Mn1 N4 . . 73.68(6)
O2 Mn1 N1 . . 99.58(6)
O3 Mn1 N1 . . 84.19(6)
N3 Mn1 N1 . . 157.06(7)
N4 Mn1 N1 . . 95.61(7)
O2 Mn1 N2 . . 88.34(6)
O3 Mn1 N2 . . 156.01(6)
N3 Mn1 N2 . . 88.07(6)
N4 Mn1 N2 . . 92.17(6)
N1 Mn1 N2 . . 71.83(6)
O4 N5 O5 . . 121.5(2)
O4 N5 O3 . . 118.83(19)
O5 N5 O3 . . 119.69(19)
N5 O3 Mn1 . . 113.47(13)
C1 O2 Mn1 . . 142.82(15)
C29 N4 C30 . . 118.25(19)
C29 N4 Mn1 . . 126.88(16)
C30 N4 Mn1 . . 114.66(14)
C8 N1 C19 . . 117.66(19)
C8 N1 Mn1 . . 125.80(15)
C19 N1 Mn1 . . 116.49(13)
C20 N3 C31 . . 118.1(2)
C20 N3 Mn1 . . 125.98(16)
C31 N3 Mn1 . . 115.71(14)
C17 N2 C18 . . 117.50(19)
C17 N2 Mn1 . . 126.45(15)
C18 N2 Mn1 . . 116.00(13)
O1 C1 O2 . . 127.2(2)
O1 C1 C2 . . 117.0(2)
O2 C1 C2 . . 115.84(19)
C10 C11 C19 . . 117.5(2)
C10 C11 C12 . . 123.1(2)
C19 C11 C12 . . 119.4(2)
C7 C2 C3 . . 116.7(2)
C7 C2 C1 . . 121.0(2)
C3 C2 C1 . . 122.3(2)
F3 C5 C6 . . 121.1(2)
F3 C5 C4 . . 119.1(2)
C6 C5 C4 . . 119.8(2)
N3 C31 C23 . . 122.5(2)
N3 C31 C30 . . 117.86(19)
C23 C31 C30 . . 119.6(2)
F2 C4 C5 . . 119.4(2)
F2 C4 C3 . . 120.7(2)
C5 C4 C3 . . 119.9(2)
C22 C23 C31 . . 116.9(2)
C22 C23 C24 . . 123.9(2)
C31 C23 C24 . . 119.2(2)
N1 C19 C11 . . 122.7(2)
N1 C19 C18 . . 117.82(19)
C11 C19 C18 . . 119.5(2)
C15 C14 C18 . . 117.4(2)
C15 C14 C13 . . 123.4(2)
C18 C14 C13 . . 119.2(2)
N4 C30 C26 . . 122.8(2)
N4 C30 C31 . . 117.73(19)
C26 C30 C31 . . 119.5(2)
C16 C15 C14 . . 119.5(2)
C16 C15 H15 . . 120.2
C14 C15 H15 . . 120.2
F1 C3 C2 . . 120.2(2)
F1 C3 C4 . . 117.9(2)
C2 C3 C4 . . 121.9(2)
N2 C18 C14 . . 122.8(2)
N2 C18 C19 . . 117.76(19)
C14 C18 C19 . . 119.4(2)
N2 C17 C16 . . 123.5(2)
N2 C17 H17 . . 118.2
C16 C17 H17 . . 118.2
N1 C8 C9 . . 123.9(2)
N1 C8 H8 . . 118.1
C9 C8 H8 . . 118.1
F5 C7 C2 . . 119.2(2)
F5 C7 C6 . . 118.3(2)
C2 C7 C6 . . 122.5(2)
C24 C25 C26 . . 121.6(2)
C24 C25 H25 . . 119.2
C26 C25 H25 . . 119.2
F4 C6 C5 . . 120.3(2)
F4 C6 C7 . . 120.6(2)
C5 C6 C7 . . 119.2(2)
C12 C13 C14 . . 121.3(2)
C12 C13 H13 . . 119.4
C14 C13 H13 . . 119.4
C27 C28 C29 . . 119.1(2)
C27 C28 H28 . . 120.5
C29 C28 H28 . . 120.5
N4 C29 C28 . . 122.7(2)
N4 C29 H29 . . 118.6
C28 C29 H29 . . 118.6
C22 C21 C20 . . 119.4(2)
C22 C21 H21 . . 120.3
C20 C21 H21 . . 120.3
C25 C24 C23 . . 121.2(2)
C25 C24 H24 . . 119.4
C23 C24 H24 . . 119.4
C9 C10 C11 . . 119.7(2)
C9 C10 H10 . . 120.1
C11 C10 H10 . . 120.1
C28 C27 C26 . . 119.9(2)
C28 C27 H27 . . 120.0
C26 C27 H27 . . 120.0
C27 C26 C30 . . 117.3(2)
C27 C26 C25 . . 123.8(2)
C30 C26 C25 . . 118.9(2)
C21 C22 C23 . . 120.0(2)
C21 C22 H22 . . 120.0
C23 C22 H22 . . 120.0
C15 C16 C17 . . 119.2(2)
C15 C16 H16 . . 120.4
C17 C16 H16 . . 120.4
C10 C9 C8 . . 118.6(2)
C10 C9 H9 . . 120.7
C8 C9 H9 . . 120.7
C13 C12 C11 . . 121.2(2)
C13 C12 H12 . . 119.4
C11 C12 H12 . . 119.4
N3 C20 C21 . . 123.1(2)
N3 C20 H20 . . 118.4
C21 C20 H20 . . 118.4
O7 Mn2 O7 2 . 88.77(11)
O7 Mn2 N6 2 . 118.66(7)
O7 Mn2 N6 . . 80.93(7)
O7 Mn2 N6 2 2 80.93(7)
O7 Mn2 N6 . 2 118.66(7)
N6 Mn2 N6 . 2 153.95(9)
O7 Mn2 N7 2 . 97.30(7)
O7 Mn2 N7 . . 152.55(6)
N6 Mn2 N7 . . 72.64(6)
N6 Mn2 N7 2 . 88.77(6)
O7 Mn2 N7 2 2 152.55(6)
O7 Mn2 N7 . 2 97.30(7)
N6 Mn2 N7 . 2 88.77(6)
N6 Mn2 N7 2 2 72.64(6)
N7 Mn2 N7 . 2 89.58(9)
C32 N6 C36 . . 117.54(19)
C32 N6 Mn2 . . 126.40(15)
C36 N6 Mn2 . . 116.05(14)
N8 O7 Mn2 . . 114.23(15)
C38 N7 C41 . . 117.61(19)
C38 N7 Mn2 . . 127.41(15)
C41 N7 Mn2 . . 114.98(14)
O6 N8 O8 . . 122.7(2)
O6 N8 O7 . . 119.1(2)
O8 N8 O7 . . 118.2(2)
N6 C36 C35 . . 122.2(2)
N6 C36 C41 . . 118.01(18)
C35 C36 C41 . . 119.8(2)
N7 C38 C39 . . 123.6(2)
N7 C38 H38 . . 118.2
C39 C38 H38 . . 118.2
N7 C41 C42 . . 122.7(2)
N7 C41 C36 . . 118.18(19)
C42 C41 C36 . . 119.11(19)
C40 C39 C38 . . 118.9(2)
C40 C39 H39 . . 120.6
C38 C39 H39 . . 120.6
C36 C35 C34 . . 118.0(2)
C36 C35 C37 . . 119.1(2)
C34 C35 C37 . . 122.8(2)
C34 C33 C32 . . 119.2(2)
C34 C33 H33 . . 120.4
C32 C33 H33 . . 120.4
C33 C34 C35 . . 119.3(2)
C33 C34 H34 . . 120.4
C35 C34 H34 . . 120.4
C39 C40 C42 . . 119.6(2)
C39 C40 H40 . . 120.2
C42 C40 H40 . . 120.2
N6 C32 C33 . . 123.7(2)
N6 C32 H32 . . 118.1
C33 C32 H32 . . 118.1
C43 C37 C35 . . 121.5(2)
C43 C37 H37 . . 119.2
C35 C37 H37 . . 119.2

loop_
_geom_bond_atom_site_label_1
_geom_bond_atom_site_label_2
_geom_bond_site_symmetry_2
_geom_bond_distance
_geom_bond_publ_flag
C43 C37 . 1.341(4) ?
C43 C42 . 1.435(3) ?
C43 H43 . 0.9300 ?
C42 C41 . 1.406(3) ?
C42 C40 . 1.407(3) ?
Mn1 O2 . 2.1111(15) y
Mn1 O3 . 2.2073(16) y
Mn1 N3 . 2.2405(18) y
Mn1 N4 . 2.2708(18) y
Mn1 N1 . 2.3034(18) y
Mn1 N2 . 2.3202(18) y
N5 O4 . 1.225(2) ?
N5 O5 . 1.228(2) ?
N5 O3 . 1.283(2) ?
F1 C3 . 1.345(3) ?
F3 C5 . 1.340(3) ?
F4 C6 . 1.334(3) ?
O2 C1 . 1.253(3) ?
N4 C29 . 1.322(3) ?
N4 C30 . 1.357(3) ?
N1 C8 . 1.327(3) ?
N1 C19 . 1.359(3) ?
F5 C7 . 1.337(3) ?
N3 C20 . 1.330(3) ?
N3 C31 . 1.355(3) ?
N2 C17 . 1.330(3) ?
N2 C18 . 1.358(3) ?
C1 O1 . 1.212(3) ?
C1 C2 . 1.538(3) ?
C11 C10 . 1.406(3) ?
C11 C19 . 1.407(3) ?
C11 C12 . 1.434(3) ?
C2 C7 . 1.374(3) ?
C2 C3 . 1.376(3) ?
C5 C6 . 1.363(4) ?
C5 C4 . 1.374(3) ?
C31 C23 . 1.414(3) ?
C31 C30 . 1.440(3) ?
C4 F2 . 1.347(3) ?
C4 C3 . 1.376(3) ?
C23 C22 . 1.409(4) ?
C23 C24 . 1.422(4) ?
C19 C18 . 1.445(3) ?
C14 C15 . 1.401(3) ?
C14 C18 . 1.410(3) ?
C14 C13 . 1.435(3) ?
C30 C26 . 1.407(3) ?
C15 C16 . 1.367(3) ?
C15 H15 . 0.9300 ?
C17 C16 . 1.391(3) ?
C17 H17 . 0.9300 ?
C8 C9 . 1.394(3) ?
C8 H8 . 0.9300 ?
C7 C6 . 1.385(3) ?
C25 C24 . 1.345(4) ?
C25 C26 . 1.435(4) ?
C25 H25 . 0.9300 ?
C13 C12 . 1.342(3) ?
C13 H13 . 0.9300 ?
C28 C27 . 1.367(4) ?
C28 C29 . 1.401(3) ?
C28 H28 . 0.9300 ?
C29 H29 . 0.9300 ?
C21 C22 . 1.356(4) ?
C21 C20 . 1.388(3) ?
C21 H21 . 0.9300 ?
C24 H24 . 0.9300 ?
C10 C9 . 1.370(3) ?
C10 H10 . 0.9300 ?
C27 C26 . 1.396(4) ?
C27 H27 . 0.9300 ?
C22 H22 . 0.9300 ?
C16 H16 . 0.9300 ?
C9 H9 . 0.9300 ?
C12 H12 . 0.9300 ?
C20 H20 . 0.9300 ?
Mn2 O7 2 2.1988(19) ?
Mn2 O7 . 2.1988(19) y
Mn2 N6 . 2.2808(18) y
Mn2 N6 2 2.2808(18) ?
Mn2 N7 . 2.3124(18) y
Mn2 N7 2 2.3124(18) ?
N6 C32 . 1.333(3) ?
N6 C36 . 1.361(3) ?
O7 N8 . 1.264(3) ?
N7 C38 . 1.329(3) ?
N7 C41 . 1.358(3) ?
N8 O6 . 1.231(3) ?
N8 O8 . 1.236(3) ?
C36 C35 . 1.408(3) ?
C36 C41 . 1.440(3) ?
C38 C39 . 1.396(3) ?
C38 H38 . 0.9300 ?
C39 C40 . 1.365(4) ?
C39 H39 . 0.9300 ?
C35 C34 . 1.411(3) ?
C35 C37 . 1.426(3) ?
C33 C34 . 1.358(3) ?
C33 C32 . 1.394(3) ?
C33 H33 . 0.9300 ?
C34 H34 . 0.9300 ?
C40 H40 . 0.9300 ?
C32 H32 . 0.9300 ?
C37 H37 . 0.9300 ?

loop_
_geom_hbond_atom_site_label_D
_geom_hbond_atom_site_label_H
_geom_hbond_atom_site_label_A
_geom_hbond_site_symmetry_A
_geom_hbond_distance_DH
_geom_hbond_distance_HA
_geom_hbond_distance_DA
_geom_hbond_angle_DHA
_geom_hbond_publ_flag
C9 H9 O3 7_556 0.93 2.56 3.474(3) 170 yes
C9 H9 O5 7_556 0.93 2.57 3.221(3) 127 yes
C13 H13 O5 6_565 0.93 2.59 3.485(3) 162 yes
C24 H24 O6 6_566 0.93 2.59 3.220(4) 125 yes
C27 H27 O2 6_566 0.93 2.54 3.455(3) 170 yes
C39 H39 O1 2_565 0.93 2.54 3.306(4) 139 yes
C43 H43 O8 6_576 0.93 2.56 3.412(3) 153 yes
C28 H28 F1 6_566 0.93 2.61 3.288(3) 131 yes
C33 H33 F5 1_565 0.93 2.58 2.915(3) 101 yes
